data_7238535
loop_
_publ_author_name
'Donnadio, Anna'
'Pica, Monica'
'Taddei, Marco'
'Vivani, Riccardo'

_publ_section_title
;
 Design and synthesis of plasticizing fillers based on zirconium
 phosphonates for glycerol-free composite starch films
;
_journal_issue 11
_journal_name_full 'Journal of Materials Chemistry'
_journal_page_first 5098
_journal_paper_doi 10.1039/c2jm15201k
_journal_volume 22
_journal_year 2012
_chemical_formula_moiety ZrF(O3PCH2)2NH(CH2)5OH
_chemical_formula_sum 'C7 F N O7 P2 Zr'
_chemical_formula_weight 382.24
_space_group_IT_number 14
_space_group_name_Hall '-P 2ybc'
_space_group_name_H-M_alt 'P 1 21/c 1'
_symmetry_cell_setting monoclinic
_symmetry_space_group_name_H-M 'P 1 21/c 1'
_audit_creation_method 'from EXP file using GSAS2CIF'
_cell_angle_alpha 90.0
_cell_angle_beta 93.86(2)
_cell_angle_gamma 90.0
_cell_formula_units_Z 4
_cell_length_a 14.4786(6)
_cell_length_b 8.890(2)
_cell_length_c 10.882(1)
_cell_measurement_temperature 298
_cell_volume 1397.5(3)
_computing_structure_refinement GSAS
_computing_structure_solution FOX
_diffrn_ambient_temperature 298
_diffrn_radiation_polarisn_ratio 0.8
_diffrn_radiation_probe x-ray
_exptl_absorpt_correction_T_max 1.00000
_exptl_absorpt_correction_T_min 1.00000
_exptl_absorpt_process_details
; GSAS Absorption/surface roughness correction: function number 0
No correction is applied.
;
_pd_calc_method 'Rietveld Refinement'
_pd_phase_name ZC5
_pd_proc_ls_background_function
; GSAS Background function number 1 with 24 terms.
Shifted Chebyshev function of 1st kind
1: 4873.85 2: -4353.51 3: 2300.99 4: -1346.50
5: 1224.09 6: -1125.96 7: 980.412 8: -809.942
9: 479.669 10: -268.966 11: 203.302 12: -310.208
13: 388.736 14: -392.119 15: 336.551 16: -316.739
17: 381.994 18: -455.981 19: 428.577 20: -354.215
21: 250.166 22: -284.312 23: 211.673 24: -121.472
;
_pd_proc_ls_pref_orient_corr
; March-Dollase
AXIS 1 Ratio= 0.90329 h= 1.000 k= 0.000 l= 0.000
Prefered orientation correction range: Min= 0.85848, Max= 1.35688
;
_pd_proc_ls_profile_function
;
CW Profile function number 3 with 19 terms
Pseudovoigt profile coefficients as parameterized in
P. Thompson, D.E. Cox & J.B. Hastings (1987). J. Appl. Cryst.,20,79-83.
Asymmetry correction of L.W. Finger, D.E. Cox & A. P. Jephcoat (1994).
J. Appl. Cryst.,27,892-900.
#1(GU) = 3681.210 #2(GV) = 0.000 #3(GW) = -7.129
#4(GP) = 0.100 #5(LX) = 0.000 #6(LY) = 73.495
#7(S/L) = 0.0183 #8(H/L) = 0.0274
#9(trns) = 0.00 #10(shft)= 0.3501
#11(stec)= -73.50 #12(ptec)= 1.71 #13(sfec)= 0.00
#14(L11) = 0.000 #15(L22) = 0.000 #16(L33) = 0.000
#17(L12) = 0.000 #18(L13) = 0.000 #19(L23) = 0.000
Peak tails are ignored where the intensity is below 0.0010 times the peak
Aniso. broadening axis 0.0 0.0 1.0
;
_pd_proc_ls_prof_R_factor 0.0548
_pd_proc_ls_prof_wR_expected 0.0126
_pd_proc_ls_prof_wR_factor 0.0776
_refine_ls_goodness_of_fit_all 6.52
_refine_ls_matrix_type full
_refine_ls_number_parameters 88
_refine_ls_number_restraints 56
_refine_ls_R_Fsqd_factor 0.07569
_refine_ls_shift/su_max 0.03
_refine_ls_shift/su_mean 0.01
_cod_data_source_file c2jm15201k.txt
_cod_data_source_block compound_ZC5
_cod_depositor_comments
;
The following automatic conversions were performed:

data item '_geom_angle_publ_flag' value 'N' was changed to 'n' in
accordance with the
/home/saulius/struct/COD-crude-data/automatic-downloads/DataCite-retrospective/RSC/depositions/lib/dictionaries/cif_core.dic
dictionary named 'cif_core.dic' version 2.4.2 last updated on
2011-04-26 (42 times).

data item '_geom_bond_publ_flag' value 'N' was changed to 'n' in
accordance with the
/home/saulius/struct/COD-crude-data/automatic-downloads/DataCite-retrospective/RSC/depositions/lib/dictionaries/cif_core.dic
dictionary named 'cif_core.dic' version 2.4.2 last updated on
2011-04-26 (118 times).

Automatic conversion script
Id: cif_fix_values 6909 2019-04-08 15:41:33Z antanas 
;
_cod_original_cell_volume 1397.5(2)
_cod_database_code 7238535
_gsas_exptl_extinct_corr_t_min 1.00000
_gsas_exptl_extinct_corr_t_max 1.00000

loop_
_symmetry_equiv_pos_site_id
_symmetry_equiv_pos_as_xyz
1 +x,+y,+z
2 -x,+y+1/2,-z+1/2
-1 -x,-y,-z
-2 +x,-y+1/2,+z+1/2

loop_
_atom_site_type_symbol
_atom_site_label
_atom_site_fract_x
_atom_site_fract_y
_atom_site_fract_z
_atom_site_occupancy
_atom_site_thermal_displace_type
_atom_site_U_iso_or_equiv
_atom_site_symmetry_multiplicity
O O5 0.0692(17) 0.6240(25) 0.5840(20) 1.0 Uiso 0.0181(23) 4
O O4 0.0749(18) 0.5896(27) 0.8027(20) 1.0 Uiso 0.0181(23) 4
P P2 0.0632(13) 0.4945(18) 0.6838(15) 1.0 Uiso 0.0181(23) 4
C C2 0.1726(22) 0.382(4) 0.6411(25) 1.0 Uiso 0.0181(23) 4
O O6 -0.0462(18) 0.4116(26) 0.6773(23) 1.0 Uiso 0.0181(23) 4
C C6 0.506(4) 0.355(5) 0.849(5) 1.0 Uiso 0.0181(23) 4
C C4 0.3935(28) 0.187(5) 0.742(4) 1.0 Uiso 0.0181(23) 4
N N 0.2227(20) 0.301(4) 0.7414(25) 1.0 Uiso 0.0181(23) 4
C C7 0.5994(34) 0.352(5) 0.923(6) 1.0 Uiso 0.0181(23) 4
O O7 0.6310(24) 0.206(4) 0.914(4) 1.0 Uiso 0.0181(23) 4
C C5 0.4683(28) 0.195(5) 0.846(5) 1.0 Uiso 0.0181(23) 4
O O3 0.2136(19) 0.210(4) 0.4695(29) 1.0 Uiso 0.0181(23) 4
C C3 0.3288(25) 0.336(4) 0.745(4) 1.0 Uiso 0.0181(23) 4
O O2 0.0598(12) 0.2022(30) 0.5435(22) 1.0 Uiso 0.0181(23) 4
C C1 0.2024(23) 0.142(4) 0.7231(30) 1.0 Uiso 0.0181(23) 4
P P1 0.1514(11) 0.1195(19) 0.5604(20) 1.0 Uiso 0.0181(23) 4
O O1 0.1030(20) 0.9467(23) 0.5534(23) 1.0 Uiso 0.0181(23) 4
Zr Zr 0.0768(6) 0.7638(11) 0.4400(6) 1.0 Uiso 0.0181(23) 4
F F 0.2000(13) 0.7219(31) 0.4244(22) 1.0 Uiso 0.0181(23) 4

loop_
_atom_type_symbol
_atom_type_number_in_cell
_atom_type_scat_dispersion_real
_atom_type_scat_dispersion_imag
_atom_type_scat_Cromer_Mann_a1
_atom_type_scat_Cromer_Mann_a2
_atom_type_scat_Cromer_Mann_a3
_atom_type_scat_Cromer_Mann_a4
_atom_type_scat_Cromer_Mann_b1
_atom_type_scat_Cromer_Mann_b2
_atom_type_scat_Cromer_Mann_b3
_atom_type_scat_Cromer_Mann_b4
_atom_type_scat_Cromer_Mann_c
_atom_type_scat_source
O 28.0 0.000 0.000 3.04850 13.2771 2.28680 5.70110 1.54630 0.32390 0.86700 32.9089 0.25080 International_Tables_Vol_C
P 8.0 0.000 0.000 6.43450 1.90670 4.17910 27.1570 1.78000 0.52600 1.49080 68.1645 1.11490 International_Tables_Vol_C
C 28.0 0.000 0.000 2.31000 20.8439 1.02000 10.2075 1.58860 0.56870 0.86500 51.6512 0.21560 International_Tables_Vol_C
N 4.0 0.000 0.000 12.2126 0.00570 3.13220 9.89330 2.01250 28.9975 1.16630 0.58260 -11.529 International_Tables_Vol_C
Zr 4.0 0.000 0.000 17.8765 1.27618 10.9480 11.9160 5.41732 0.11762 3.65721 87.6627 2.06929 International_Tables_Vol_C
F 4.0 0.000 0.000 3.53920 10.2825 2.64120 4.29440 1.51700 0.26150 1.02430 26.1476 0.27760 International_Tables_Vol_C

loop_
_diffrn_radiation_wavelength
_diffrn_radiation_wavelength_wt
_diffrn_radiation_type
_diffrn_radiation_wavelength_id
1.540500 1.000 K\a~1~ 1
1.544300 0.500 K\a~2~ 2

loop_
_geom_angle_atom_site_label_1
_geom_angle_atom_site_label_2
_geom_angle_atom_site_label_3
_geom_angle
_geom_angle_site_symmetry_1
_geom_angle_site_symmetry_3
_geom_angle_publ_flag
P2 O5 Zr 171.8(18) 1_555 1_555 n
P2 O4 Zr 170.6(18) 1_555 -2_576 n
O5 P2 O4 99.6(14) 1_555 1_555 n
O5 P2 C2 97.2(13) 1_555 1_555 n
O5 P2 O6 111.7(13) 1_555 1_555 n
O4 P2 C2 115.7(13) 1_555 1_555 n
O4 P2 O6 108.3(12) 1_555 1_555 n
C2 P2 O6 121.5(13) 1_555 1_555 n
P2 C2 N 116.4(15) 1_555 1_555 n
P2 O6 Zr 120.4(13) 1_555 -1_566 n
C7 C6 C5 108(4) 1_555 1_555 n
C5 C4 C3 109.5(16) 1_555 1_555 n
C2 N C3 111.0(16) 1_555 1_555 n
C2 N C1 107.0(15) 1_555 1_555 n
C3 N C1 112.7(16) 1_555 1_555 n
C6 C7 O7 106(4) 1_555 1_555 n
C6 C5 C4 107(4) 1_555 1_555 n
C4 C3 N 113.9(16) 1_555 1_555 n
P1 O2 Zr 156.2(18) 1_555 -1_566 n
N C1 P1 107.2(13) 1_555 1_555 n
O3 P1 O2 101.8(13) 1_555 1_555 n
O3 P1 C1 109.1(14) 1_555 1_555 n
O3 P1 O1 132.9(21) 1_555 1_545 n
O2 P1 C1 110.3(15) 1_555 1_555 n
O2 P1 O1 94.5(14) 1_555 1_545 n
C1 P1 O1 105.9(17) 1_555 1_545 n
P1 O1 Zr 143.5(18) 1_565 1_555 n
O5 Zr O4 175.1(13) 1_555 -2_564 n
O5 Zr O6 89.7(9) 1_555 -1_566 n
O5 Zr O2 85.3(10) 1_555 -1_566 n
O5 Zr O1 92.2(10) 1_555 1_555 n
O5 Zr F 92.9(10) 1_555 1_555 n
O4 Zr O6 92.3(10) -2_564 -1_566 n
O4 Zr O2 90.3(9) -2_564 -1_566 n
O4 Zr O1 85.7(9) -2_564 1_555 n
O4 Zr F 91.7(10) -2_564 1_555 n
O6 Zr O2 89.8(9) -1_566 -1_566 n
O6 Zr O1 177.2(12) -1_566 1_555 n
O6 Zr F 87.7(10) -1_566 1_555 n
O2 Zr O1 88.3(9) -1_566 1_555 n
O2 Zr F 176.9(12) -1_566 1_555 n
O1 Zr F 94.3(10) 1_555 1_555 n

loop_
_geom_bond_atom_site_label_1
_geom_bond_atom_site_label_2
_geom_bond_distance
_geom_bond_site_symmetry_2
_geom_bond_publ_flag
O5 O5 3.42(5) -1_566 n
O5 O4 2.395(27) 1_555 n
O5 P2 1.589(18) 1_555 n
O5 C2 2.669(31) 1_555 n
O5 O6 2.760(28) 1_555 n
O5 O6 2.858(22) -1_566 n
O5 O2 2.730(23) -1_566 n
O5 O1 2.933(22) 1_555 n
O5 Zr 2.010(17) 1_555 n
O5 F 2.793(22) 1_555 n
O4 O5 2.395(27) 1_555 n
O4 P2 1.545(18) 1_555 n
O4 O6 2.667(25) 1_555 n
O4 O6 2.903(23) 2_556 n
O4 O2 2.836(23) 2_556 n
O4 O1 3.35(4) 2_546 n
O4 O1 2.751(23) -2_565 n
O4 Zr 1.981(17) -2_565 n
O4 F 2.743(23) -2_565 n
P2 O5 1.589(18) 1_555 n
P2 O4 1.545(18) 1_555 n
P2 C2 1.955(23) 1_555 n
P2 O6 1.744(19) 1_555 n
P2 N 2.914(28) 1_555 n
P2 O2 3.012(29) 1_555 n
C2 O5 2.669(31) 1_555 n
C2 P2 1.955(23) 1_555 n
C2 N 1.46(5) 1_555 n
C2 O3 2.51(4) 1_555 n
C2 O2 2.47(4) 1_555 n
C2 P1 2.506(34) 1_555 n
O6 O5 2.760(28) 1_555 n
O6 O5 2.858(22) -1_566 n
O6 O4 2.667(25) 1_555 n
O6 O4 2.903(23) 2_546 n
O6 P2 1.744(19) 1_555 n
O6 O2 2.870(23) 1_555 n
O6 O1 3.112(34) 2_546 n
O6 Zr 2.044(19) -1_566 n
O6 F 2.695(23) -1_566 n
C6 C7 1.52(8) 1_555 n
C6 O7 2.309(30) 1_555 n
C6 C5 1.53(6) 1_555 n
C4 C5 1.51(7) 1_555 n
C4 C3 1.63(6) 1_555 n
N P2 2.914(28) 1_555 n
N C2 1.46(5) 1_555 n
N O3 3.062(35) 1_555 n
N O3 2.496(32) -2_555 n
N C3 1.56(5) 1_555 n
N O2 3.21(4) 1_555 n
N C1 1.46(5) 1_555 n
N P1 2.697(26) 1_555 n
C7 C6 1.52(8) 1_555 n
C7 O7 1.38(6) 1_555 n
O7 C6 2.309(30) 1_555 n
O7 C7 1.38(6) 1_555 n
O7 C5 2.42(4) 1_555 n
O7 F 2.921(35) 2_646 n
C5 C6 1.53(6) 1_555 n
C5 C4 1.51(7) 1_555 n
C5 O7 2.42(4) 1_555 n
O3 C2 2.51(4) 1_555 n
O3 N 3.062(35) 1_555 n
O3 N 2.496(32) -2_554 n
O3 O2 2.420(25) 1_555 n
O3 C1 2.841(33) 1_555 n
O3 P1 1.600(21) 1_555 n
O3 O1 3.014(29) 1_545 n
C3 C4 1.63(6) 1_555 n
C3 N 1.56(5) 1_555 n
O2 O5 2.730(23) -1_566 n
O2 O4 2.836(23) 2_546 n
O2 P2 3.012(29) 1_555 n
O2 C2 2.47(4) 1_555 n
O2 O6 2.870(23) 1_555 n
O2 N 3.21(4) 1_555 n
O2 O3 2.420(25) 1_555 n
O2 C1 2.798(31) 1_555 n
O2 P1 1.518(18) 1_555 n
O2 O1 2.356(28) 1_545 n
O2 O1 2.843(23) -1_566 n
O2 Zr 2.021(18) -1_566 n
C1 N 1.46(5) 1_555 n
C1 O3 2.841(33) 1_555 n
C1 O2 2.798(31) 1_555 n
C1 P1 1.883(24) 1_555 n
C1 O1 2.85(4) 1_545 n
P1 C2 2.506(34) 1_555 n
P1 N 2.697(26) 1_555 n
P1 O3 1.600(21) 1_555 n
P1 O2 1.518(18) 1_555 n
P1 C1 1.883(24) 1_555 n
P1 O1 1.688(18) 1_545 n
O1 O5 2.933(22) 1_555 n
O1 O4 3.35(4) 2_556 n
O1 O4 2.751(23) -2_564 n
O1 O6 3.112(34) 2_556 n
O1 O3 3.014(29) 1_565 n
O1 O2 2.356(28) 1_565 n
O1 O2 2.843(23) -1_566 n
O1 C1 2.85(4) 1_565 n
O1 P1 1.688(18) 1_565 n
O1 O1 3.27(6) -1_576 n
O1 Zr 2.061(19) 1_555 n
O1 F 2.864(23) 1_555 n
Zr O5 2.010(17) 1_555 n
Zr O4 1.981(17) -2_564 n
Zr O6 2.044(19) -1_566 n
Zr O2 2.021(18) -1_566 n
Zr O1 2.061(19) 1_555 n
Zr F 1.840(22) 1_555 n
F O5 2.793(22) 1_555 n
F O4 2.743(23) -2_564 n
F O6 2.695(23) -1_566 n
F O7 2.921(35) 2_656 n
F O1 2.864(23) 1_555 n
F Zr 1.840(22) 1_555 n
